data_7047106
loop_
_publ_author_name
'Pasi\'nska, K'
'Piecha-Bisiorek, A'
'Kinzhybalo, V.'
'Ci\.zman, A'
'G\;agor, A'
'Pietraszko, A.'

_publ_section_title
;
 A paraelectric-ferroelectric phase transition of an organically templated
 zinc oxalate coordination polymer.
;
_journal_issue 33
_journal_name_full 'Dalton transactions (Cambridge, England : 2003)'
_journal_page_first 11308
_journal_page_last 11312
_journal_paper_doi 10.1039/c8dt02859a
_journal_volume 47
_journal_year 2018
_chemical_formula_moiety 'C4 O8 Zn, 3(H2 O), C6 H14 N2'
_chemical_formula_sum 'C10 H20 N2 O11 Zn'
_chemical_formula_weight 409.67
_space_group_crystal_system monoclinic
_space_group_IT_number 14
_space_group_name_Hall '-P 2yn'
_space_group_name_H-M_alt 'P 1 21/n 1'
_symmetry_space_group_name_Hall '-P 2yn'
_symmetry_space_group_name_H-M 'P 1 21/n 1'
_atom_sites_solution_hydrogens mixed
_atom_sites_solution_primary dual
_audit_creation_date 2017-07-24
_audit_creation_method
;
Olex2 1.2
(compiled 2017.03.28 svn.r3405 for OlexSys, GUI svn.r5337)
;
_audit_update_record
;
2017-10-27 deposited with the CCDC.
2018-07-23 downloaded from the CCDC.
;
_cell_angle_alpha 90
_cell_angle_beta 91.44(3)
_cell_angle_gamma 90
_cell_formula_units_Z 4
_cell_length_a 9.415(3)
_cell_length_b 16.784(5)
_cell_length_c 9.792(3)
_cell_measurement_reflns_used 4922
_cell_measurement_temperature 230(2)
_cell_measurement_theta_max 28.1790
_cell_measurement_theta_min 2.9600
_cell_volume 1546.9(8)
_computing_molecular_graphics 'Olex2 (Dolomanov et al., 2009)'
_computing_publication_material 'Olex2 (Dolomanov et al., 2009)'
_computing_structure_refinement 'ShelXL (Sheldrick, 2015)'
_computing_structure_solution 'ShelXT (Sheldrick, 2015)'
_diffrn_ambient_temperature 230.0
_diffrn_detector_area_resol_mean 10.6249
_diffrn_measured_fraction_theta_full 1.000
_diffrn_measured_fraction_theta_max 1.000
_diffrn_measurement_device_type 'Xcalibur, Atlas'
_diffrn_radiation_type MoK\a
_diffrn_radiation_wavelength 0.71073
_diffrn_reflns_av_R_equivalents 0.0311
_diffrn_reflns_av_unetI/netI 0.0346
_diffrn_reflns_Laue_measured_fraction_full 1.000
_diffrn_reflns_Laue_measured_fraction_max 1.000
_diffrn_reflns_limit_h_max 11
_diffrn_reflns_limit_h_min -11
_diffrn_reflns_limit_k_max 20
_diffrn_reflns_limit_k_min -20
_diffrn_reflns_limit_l_max 12
_diffrn_reflns_limit_l_min -12
_diffrn_reflns_number 11745
_diffrn_reflns_point_group_measured_fraction_full 1.000
_diffrn_reflns_point_group_measured_fraction_max 1.000
_diffrn_reflns_theta_full 26.000
_diffrn_reflns_theta_max 26.000
_diffrn_reflns_theta_min 2.409
_diffrn_source 'fine-focus sealed X-ray tube'
_exptl_absorpt_coefficient_mu 1.651
_exptl_absorpt_correction_T_max 0.838
_exptl_absorpt_correction_T_min 0.712
_exptl_absorpt_correction_type analytical
_exptl_absorpt_process_details
;
Clark, R. C. & Reid, J. S. (1995). Acta Cryst. A51, 887-897
;
_exptl_crystal_density_diffrn 1.759
_exptl_crystal_description 'needle '
_exptl_crystal_F_000 848
_exptl_crystal_size_max 0.281
_exptl_crystal_size_mid 0.179
_exptl_crystal_size_min 0.133
_refine_diff_density_max 0.421
_refine_diff_density_min -0.611
_refine_diff_density_rms 0.083
_refine_ls_extinction_method none
_refine_ls_goodness_of_fit_ref 1.064
_refine_ls_hydrogen_treatment mixed
_refine_ls_matrix_type full
_refine_ls_number_parameters 204
_refine_ls_number_reflns 3040
_refine_ls_number_restraints 0
_refine_ls_restrained_S_all 1.064
_refine_ls_R_factor_all 0.0471
_refine_ls_R_factor_gt 0.0331
_refine_ls_shift/su_max 0.000
_refine_ls_shift/su_mean 0.000
_refine_ls_structure_factor_coef Fsqd
_refine_ls_weighting_details 'w=1/[\s^2^(Fo^2^)+(0.0320P)^2^+1.0190P] where P=(Fo^2^+2Fc^2^)/3'
_refine_ls_weighting_scheme calc
_refine_ls_wR_factor_gt 0.0733
_refine_ls_wR_factor_ref 0.0780
_reflns_Friedel_coverage 0.000
_reflns_number_gt 2478
_reflns_number_total 3040
_reflns_threshold_expression 'I > 2\s(I)'
_cod_data_source_file c8dt02859a2.cif
_cod_data_source_block DZnOH_230K
_cod_depositor_comments 'Adding full bibliography for 7047095--7047114.cif.'
_cod_database_code 7047106
_shelx_shelxl_version_number 2014/7
_shelx_space_group_comment
;
The symmetry employed for this shelxl refinement is uniquely defined
by the following loop, which should always be used as a source of
symmetry information in preference to the above space-group names.
They are only intended as comments.
;
_olex2_refinement_description
;
1. Fixed Uiso
 At 1.2 times of:
  All C(H,H) groups, All N(H) groups
 At 1.5 times of:
  All O(H,H) groups
2.a Free rotating group:
 O9(H9C,H9D), O10(H10C,H10D), O11(H11A,H11B,N1,N2,C5,C6,C7,C8,C9,C10)
2.b Ternary CH refined with riding coordinates:
 N1(H1), N2(H2)
2.c Secondary CH2 refined with riding coordinates:
 C5(H5A,H5B), C6(H6A,H6B), C7(H7A,H7B), C8(H8A,H8B), C9(H9A,H9B), C10(H10A,H10B)
;
_olex2_submission_special_instructions 'No special instructions were received'

loop_
_space_group_symop_operation_xyz
'x, y, z'
'-x+1/2, y+1/2, -z+1/2'
'-x, -y, -z'
'x-1/2, -y-1/2, z-1/2'

loop_
_atom_site_label
_atom_site_type_symbol
_atom_site_fract_x
_atom_site_fract_y
_atom_site_fract_z
_atom_site_U_iso_or_equiv
_atom_site_adp_type
_atom_site_occupancy
_atom_site_site_symmetry_order
_atom_site_calc_flag
_atom_site_refinement_flags_posn
Zn1 Zn 0.09876(3) 0.45399(2) 0.25132(3) 0.02242(11) Uani 1 1 d .
O1 O -0.07817(18) 0.44056(11) 0.37173(18) 0.0280(4) Uani 1 1 d .
O2 O 0.04308(19) 0.55725(10) 0.14424(17) 0.0252(4) Uani 1 1 d .
O3 O 0.31121(18) 0.46208(10) 0.19803(18) 0.0273(4) Uani 1 1 d .
O4 O 0.17187(18) 0.34140(11) 0.31352(18) 0.0283(4) Uani 1 1 d .
O5 O -0.03046(18) 0.59575(10) -0.06415(17) 0.0250(4) Uani 1 1 d .
O6 O -0.16018(18) 0.47585(11) 0.57488(17) 0.0279(4) Uani 1 1 d .
C1 C -0.0686(3) 0.47561(15) 0.4844(3) 0.0210(5) Uani 1 1 d .
C2 C 0.3783(3) 0.39827(17) 0.2158(3) 0.0281(6) Uani 1 1 d .
C3 C 0.2957(3) 0.32647(16) 0.2743(3) 0.0275(6) Uani 1 1 d .
C4 C 0.0036(3) 0.54419(14) 0.0228(3) 0.0209(5) Uani 1 1 d .
O7 O 0.3561(2) 0.26103(12) 0.2781(2) 0.0480(6) Uani 1 1 d .
O8 O 0.5041(2) 0.38707(14) 0.1878(3) 0.0639(8) Uani 1 1 d .
O9 O 0.4409(3) 0.58167(17) 0.4876(3) 0.0578(7) Uani 1 1 d .
H9C H 0.3594 0.5706 0.4530 0.087 Uiso 1 1 d G
H9D H 0.4472 0.5641 0.5692 0.087 Uiso 1 1 d G
O10 O 0.1526(2) 0.13919(13) 0.3148(3) 0.0472(6) Uani 1 1 d .
H10C H 0.2201 0.1718 0.3027 0.071 Uiso 1 1 d G
H10D H 0.1847 0.0917 0.3129 0.071 Uiso 1 1 d G
O11 O 0.67893(16) 0.50323(13) 0.0849(2) 0.0595(7) Uani 1 1 d .
H11A H 0.6654 0.5097 -0.0008 0.089 Uiso 1 1 d G
H11B H 0.6115 0.4755 0.1163 0.089 Uiso 1 1 d G
N1 N -0.11843(10) 0.17440(5) 0.23183(13) 0.0282(5) Uani 1 1 d G
H1 H -0.0302 0.1423 0.2367 0.034 Uiso 1 1 calc R
N2 N -0.33873(9) 0.25435(6) 0.22014(14) 0.0276(5) Uani 1 1 d G
H2 H -0.4268 0.2865 0.2157 0.033 Uiso 1 1 calc R
C5 C -0.22346(10) 0.29890(6) 0.15301(13) 0.0317(6) Uani 1 1 d G
H5A H -0.1984 0.3464 0.2066 0.038 Uiso 1 1 calc R
H5B H -0.2553 0.3160 0.0616 0.038 Uiso 1 1 calc R
C6 C -0.09543(10) 0.24481(6) 0.14284(9) 0.0317(7) Uani 1 1 d G
H6A H -0.0841 0.2277 0.0480 0.046(9) Uiso 1 1 calc R
H6B H -0.0092 0.2732 0.1727 0.046(9) Uiso 1 1 calc R
C7 C -0.23555(11) 0.12468(6) 0.17224(15) 0.0313(6) Uani 1 1 d G
H7A H -0.2579 0.0811 0.2347 0.038 Uiso 1 1 calc R
H7B H -0.2065 0.1016 0.0854 0.038 Uiso 1 1 calc R
C8 C -0.36486(10) 0.17710(7) 0.14934(12) 0.0325(7) Uani 1 1 d G
H8A H -0.3815 0.1861 0.0513 0.039 Uiso 1 1 calc R
H8B H -0.4491 0.1512 0.1859 0.039 Uiso 1 1 calc R
C9 C -0.15364(12) 0.20082(9) 0.37128(10) 0.0427(8) Uani 1 1 d G
H9A H -0.0828 0.2393 0.4050 0.051 Uiso 1 1 calc R
H9B H -0.1532 0.1551 0.4335 0.051 Uiso 1 1 calc R
C10 C -0.29906(12) 0.23881(8) 0.36606(12) 0.0390(7) Uani 1 1 d G
H10A H -0.3687 0.2031 0.4068 0.047 Uiso 1 1 calc R
H10B H -0.2975 0.2889 0.4176 0.047 Uiso 1 1 calc R

loop_
_atom_site_aniso_label
_atom_site_aniso_U_11
_atom_site_aniso_U_22
_atom_site_aniso_U_33
_atom_site_aniso_U_23
_atom_site_aniso_U_13
_atom_site_aniso_U_12
Zn1 0.02288(17) 0.02331(17) 0.02118(17) -0.00016(13) 0.00263(12) 0.00059(13)
O1 0.0247(10) 0.0360(11) 0.0234(10) -0.0059(8) 0.0029(8) -0.0048(8)
O2 0.0309(10) 0.0212(9) 0.0233(10) -0.0028(7) -0.0035(8) 0.0000(8)
O3 0.0243(10) 0.0247(10) 0.0331(10) 0.0032(8) 0.0068(8) 0.0018(8)
O4 0.0243(10) 0.0297(10) 0.0312(10) 0.0071(8) 0.0044(8) 0.0010(8)
O5 0.0341(10) 0.0169(9) 0.0240(9) 0.0026(7) -0.0013(8) 0.0023(8)
O6 0.0223(10) 0.0378(11) 0.0237(9) -0.0047(8) 0.0033(8) -0.0047(8)
C1 0.0191(13) 0.0214(13) 0.0225(13) 0.0005(10) -0.0014(10) 0.0033(10)
C2 0.0279(15) 0.0303(15) 0.0264(14) 0.0018(12) 0.0052(12) 0.0041(12)
C3 0.0257(14) 0.0287(15) 0.0279(14) 0.0027(12) -0.0015(11) 0.0024(12)
C4 0.0177(12) 0.0213(13) 0.0238(13) -0.0014(11) 0.0045(10) 0.0001(11)
O7 0.0356(12) 0.0283(12) 0.0807(17) 0.0129(11) 0.0131(11) 0.0090(10)
O8 0.0321(12) 0.0433(14) 0.118(2) 0.0334(14) 0.0353(14) 0.0146(10)
O9 0.0455(14) 0.0636(17) 0.0639(17) -0.0003(14) -0.0082(12) -0.0132(13)
O10 0.0349(12) 0.0331(12) 0.0731(16) 0.0049(12) -0.0085(12) 0.0085(10)
O11 0.0857(18) 0.0541(16) 0.0388(13) 0.0018(12) 0.0032(12) -0.0307(14)
N1 0.0243(12) 0.0221(12) 0.0379(13) 0.0039(10) -0.0033(10) 0.0027(9)
N2 0.0213(11) 0.0278(12) 0.0338(12) -0.0010(10) 0.0022(10) 0.0023(10)
C5 0.0304(15) 0.0245(14) 0.0403(16) 0.0082(13) 0.0031(13) -0.0017(12)
C6 0.0269(15) 0.0256(14) 0.0430(17) 0.0061(13) 0.0076(13) -0.0034(12)
C7 0.0344(16) 0.0217(14) 0.0377(16) -0.0027(12) 0.0021(13) -0.0065(12)
C8 0.0265(15) 0.0346(16) 0.0365(16) -0.0052(13) 0.0004(12) -0.0071(12)
C9 0.054(2) 0.0449(19) 0.0284(16) 0.0007(14) -0.0121(14) 0.0012(16)
C10 0.0522(19) 0.0397(18) 0.0254(15) -0.0045(13) 0.0076(14) -0.0022(15)

loop_
_atom_type_symbol
_atom_type_description
_atom_type_scat_dispersion_real
_atom_type_scat_dispersion_imag
_atom_type_scat_source
C C 0.0033 0.0016 'International Tables Vol C Tables 4.2.6.8 and 6.1.1.4'
H H 0.0000 0.0000 'International Tables Vol C Tables 4.2.6.8 and 6.1.1.4'
N N 0.0061 0.0033 'International Tables Vol C Tables 4.2.6.8 and 6.1.1.4'
O O 0.0106 0.0060 'International Tables Vol C Tables 4.2.6.8 and 6.1.1.4'
Zn Zn 0.2839 1.4301 'International Tables Vol C Tables 4.2.6.8 and 6.1.1.4'

loop_
_geom_angle_atom_site_label_1
_geom_angle_atom_site_label_2
_geom_angle_atom_site_label_3
_geom_angle
_geom_angle_site_symmetry_1
_geom_angle_site_symmetry_3
O1 Zn1 O2 100.40(7) . .
O1 Zn1 O3 159.64(8) . .
O1 Zn1 O4 89.97(7) . .
O1 Zn1 O5 102.71(7) . 3_565
O1 Zn1 O6 79.20(7) . 3_566
O2 Zn1 O4 166.32(7) . .
O2 Zn1 O5 79.86(7) . 3_565
O2 Zn1 O6 90.12(7) . 3_566
O3 Zn1 O2 92.90(7) . .
O3 Zn1 O4 79.71(7) . .
O3 Zn1 O5 94.71(7) . 3_565
O3 Zn1 O6 85.48(7) . 3_566
O4 Zn1 O5 89.22(7) . 3_565
O4 Zn1 O6 100.66(8) . 3_566
O5 Zn1 O6 169.98(7) 3_565 3_566
C1 O1 Zn1 114.09(16) . .
C4 O2 Zn1 113.30(15) . .
C2 O3 Zn1 113.13(16) . .
C3 O4 Zn1 112.93(16) . .
C4 O5 Zn1 112.78(15) . 3_565
C1 O6 Zn1 112.83(16) . 3_566
O1 C1 O6 126.1(2) . .
O1 C1 C1 117.6(3) . 3_566
O6 C1 C1 116.3(3) . 3_566
O3 C2 C3 117.4(2) . .
O8 C2 O3 125.5(3) . .
O8 C2 C3 117.1(2) . .
O4 C3 C2 115.7(2) . .
O7 C3 O4 126.5(3) . .
O7 C3 C2 117.8(2) . .
O2 C4 C4 116.7(3) . 3_565
O5 C4 O2 126.1(2) . .
O5 C4 C4 117.2(3) . 3_565
H9C O9 H9D 109.8 . .
H10C O10 H10D 109.4 . .
H11A O11 H11B 109.4 . .
C6 N1 H1 109.0 . .
C6 N1 C7 109.4 . .
C7 N1 H1 109.0 . .
C9 N1 H1 109.0 . .
C9 N1 C6 110.0 . .
C9 N1 C7 110.4 . .
C5 N2 H2 109.1 . .
C5 N2 C8 110.3 . .
C5 N2 C10 110.1 . .
C8 N2 H2 109.1 . .
C8 N2 C10 109.2 . .
C10 N2 H2 109.1 . .
N2 C5 H5A 110.0 . .
N2 C5 H5B 110.0 . .
N2 C5 C6 108.6 . .
H5A C5 H5B 108.3 . .
C6 C5 H5A 110.0 . .
C6 C5 H5B 110.0 . .
N1 C6 C5 108.1 . .
N1 C6 H6A 110.1 . .
N1 C6 H6B 110.1 . .
C5 C6 H6A 110.1 . .
C5 C6 H6B 110.1 . .
H6A C6 H6B 108.4 . .
N1 C7 H7A 110.0 . .
N1 C7 H7B 110.0 . .
N1 C7 C8 108.5 . .
H7A C7 H7B 108.4 . .
C8 C7 H7A 110.0 . .
C8 C7 H7B 110.0 . .
N2 C8 C7 108.3 . .
N2 C8 H8A 110.0 . .
N2 C8 H8B 110.0 . .
C7 C8 H8A 110.0 . .
C7 C8 H8B 110.0 . .
H8A C8 H8B 108.4 . .
N1 C9 H9A 110.0 . .
N1 C9 H9B 110.0 . .
N1 C9 C10 108.6 . .
H9A C9 H9B 108.4 . .
C10 C9 H9A 110.0 . .
C10 C9 H9B 110.0 . .
N2 C10 C9 108.1 . .
N2 C10 H10A 110.1 . .
N2 C10 H10B 110.1 . .
C9 C10 H10A 110.1 . .
C9 C10 H10B 110.1 . .
H10A C10 H10B 108.4 . .

loop_
_geom_bond_atom_site_label_1
_geom_bond_atom_site_label_2
_geom_bond_distance
_geom_bond_site_symmetry_2
Zn1 O1 2.0771(18) .
Zn1 O2 2.0857(18) .
Zn1 O3 2.0843(18) .
Zn1 O4 2.0964(19) .
Zn1 O5 2.1000(18) 3_565
Zn1 O6 2.1373(19) 3_566
O1 C1 1.251(3) .
O2 C4 1.256(3) .
O3 C2 1.253(3) .
O4 C3 1.262(3) .
O5 Zn1 2.1000(18) 3_565
O5 C4 1.250(3) .
O6 Zn1 2.1373(19) 3_566
O6 C1 1.252(3) .
C1 C1 1.553(5) 3_566
C2 C3 1.551(4) .
C2 O8 1.238(3) .
C3 O7 1.237(3) .
C4 C4 1.550(5) 3_565
O9 H9C 0.8517 .
O9 H9D 0.8518 .
O10 H10C 0.8497 .
O10 H10D 0.8521 .
O11 H11A 0.8531 .
O11 H11B 0.8514 .
N1 H1 0.9900 .
N1 C6 1.4874 .
N1 C7 1.4901 .
N1 C9 1.4812 .
N2 H2 0.9900 .
N2 C5 1.4849 .
N2 C8 1.4878 .
N2 C10 1.4907 .
C5 H5A 0.9800 .
C5 H5B 0.9800 .
C5 C6 1.5143 .
C6 H6A 0.9800 .
C6 H6B 0.9800 .
C7 H7A 0.9800 .
C7 H7B 0.9800 .
C7 C8 1.5142 .
C8 H8A 0.9800 .
C8 H8B 0.9800 .
C9 H9A 0.9800 .
C9 H9B 0.9800 .
C9 C10 1.5100 .
C10 H10A 0.9800 .
C10 H10B 0.9800 .

loop_
_geom_hbond_atom_site_label_D
_geom_hbond_atom_site_label_H
_geom_hbond_atom_site_label_A
_geom_hbond_distance_DH
_geom_hbond_distance_HA
_geom_hbond_distance_DA
_geom_hbond_angle_DHA
_geom_hbond_site_symmetry_A
O9 H9C O6 0.85 2.04 2.865(3) 162.0 3_566
O10 H10C O7 0.85 1.99 2.831(3) 171.3 .
O10 H10D O3 0.85 2.18 2.995(3) 160.2 2_545
O11 H11A O3 0.85 2.01 2.835(3) 163.9 3_665
O11 H11B O8 0.85 1.94 2.758(3) 162.0 .
N1 H1 O10 0.99 1.87 2.723(2) 143.0 .
N2 H2 O7 0.99 2.19 2.945(2) 131.9 1_455
N2 H2 O8 0.99 1.83 2.688(2) 143.6 1_455
C6 H6B O5 0.98 2.48 3.034(2) 115.9 3_565
C7 H7A O11 0.98 2.30 3.167(3) 146.2 2_545

loop_
_geom_torsion_atom_site_label_1
_geom_torsion_atom_site_label_2
_geom_torsion_atom_site_label_3
_geom_torsion_atom_site_label_4
_geom_torsion
_geom_torsion_site_symmetry_1
_geom_torsion_site_symmetry_4
Zn1 O1 C1 O6 -179.3(2) . .
Zn1 O1 C1 C1 1.4(3) . 3_566
Zn1 O2 C4 O5 -177.33(19) . .
Zn1 O2 C4 C4 2.8(3) . 3_565
Zn1 O3 C2 C3 -0.7(3) . .
Zn1 O3 C2 O8 177.5(3) . .
Zn1 O4 C3 C2 11.8(3) . .
Zn1 O4 C3 O7 -168.2(2) . .
Zn1 O5 C4 O2 -177.2(2) 3_565 .
Zn1 O5 C4 C4 2.6(3) 3_565 3_565
Zn1 O6 C1 O1 -178.8(2) 3_566 .
Zn1 O6 C1 C1 0.5(3) 3_566 3_566
O3 C2 C3 O4 -7.8(4) . .
O3 C2 C3 O7 172.2(3) . .
O8 C2 C3 O4 173.8(3) . .
O8 C2 C3 O7 -6.2(4) . .
N1 C7 C8 N2 -11.5 . .
N1 C9 C10 N2 -13.9 . .
N2 C5 C6 N1 -13.2 . .
C5 N2 C8 C7 67.2 . .
C5 N2 C10 C9 -51.8 . .
C6 N1 C7 C8 -54.0 . .
C6 N1 C9 C10 69.0 . .
C7 N1 C6 C5 68.8 . .
C7 N1 C9 C10 -51.8 . .
C8 N2 C5 C6 -52.5 . .
C8 N2 C10 C9 69.4 . .
C9 N1 C6 C5 -52.6 . .
C9 N1 C7 C8 67.1 . .
C10 N2 C5 C6 68.1 . .
C10 N2 C8 C7 -53.9 . .
